data_7108573
loop_
_publ_author_name
'Xinxin Qi'
'Lu Dai'
'Cheol-Min Park'

_publ_section_title
;
 Carbenoid-mediated N-O bond insertion and its application in the
 synthesis of pyridines
;
_journal_name_full Chem.Commun.
_journal_page_first 11244
_journal_paper_doi 10.1039/c2cc36009h
_journal_volume 48
_journal_year 2012
_chemical_formula_moiety 'C14 H14 Cl N3 O4'
_chemical_formula_sum 'C14 H14 Cl N3 O4'
_chemical_formula_weight 323.73
_chemical_name_systematic
;
?
;
_space_group_IT_number 15
_symmetry_cell_setting monoclinic
_symmetry_space_group_name_Hall '-C 2yc'
_symmetry_space_group_name_H-M 'C 1 2/c 1'
_atom_sites_solution_hydrogens geom
_atom_sites_solution_primary direct
_atom_sites_solution_secondary difmap
_audit_creation_method SHELXL-97
_cell_angle_alpha 90.00
_cell_angle_beta 114.195(2)
_cell_angle_gamma 90.00
_cell_formula_units_Z 8
_cell_length_a 26.8937(9)
_cell_length_b 10.0427(4)
_cell_length_c 12.4712(4)
_cell_measurement_reflns_used 5390
_cell_measurement_temperature 103(2)
_cell_measurement_theta_max 34.70
_cell_measurement_theta_min 3.21
_cell_volume 3072.40(19)
_computing_cell_refinement 'Bruker SAINT'
_computing_data_collection 'Bruker APEX2'
_computing_data_reduction 'Bruker SAINT'
_computing_molecular_graphics 'Bruker SHELXTL'
_computing_publication_material 'Bruker SHELXTL'
_computing_structure_refinement 'SHELXL-97 (Sheldrick, 2008)'
_computing_structure_solution 'SHELXS-97 (Sheldrick, 2008)'
_diffrn_ambient_temperature 103(2)
_diffrn_measured_fraction_theta_full 0.992
_diffrn_measured_fraction_theta_max 0.992
_diffrn_measurement_device_type 'Bruker APEX-II CCD'
_diffrn_measurement_method '\f and \w scans'
_diffrn_radiation_monochromator graphite
_diffrn_radiation_source 'fine-focus sealed tube'
_diffrn_radiation_type MoK\a
_diffrn_radiation_wavelength 0.71073
_diffrn_reflns_av_R_equivalents 0.0582
_diffrn_reflns_av_sigmaI/netI 0.0500
_diffrn_reflns_limit_h_max 46
_diffrn_reflns_limit_h_min -46
_diffrn_reflns_limit_k_max 17
_diffrn_reflns_limit_k_min -17
_diffrn_reflns_limit_l_max 21
_diffrn_reflns_limit_l_min -21
_diffrn_reflns_number 38156
_diffrn_reflns_theta_full 37.87
_diffrn_reflns_theta_max 37.87
_diffrn_reflns_theta_min 3.21
_exptl_absorpt_coefficient_mu 0.270
_exptl_absorpt_correction_T_max 0.9234
_exptl_absorpt_correction_T_min 0.8997
_exptl_absorpt_correction_type multi-scan
_exptl_absorpt_process_details sadabs
_exptl_crystal_colour colourless
_exptl_crystal_density_diffrn 1.400
_exptl_crystal_density_method 'not measured'
_exptl_crystal_description block
_exptl_crystal_F_000 1344
_exptl_crystal_size_max 0.40
_exptl_crystal_size_mid 0.40
_exptl_crystal_size_min 0.30
_refine_diff_density_max 0.613
_refine_diff_density_min -0.317
_refine_diff_density_rms 0.070
_refine_ls_extinction_method none
_refine_ls_goodness_of_fit_ref 1.030
_refine_ls_hydrogen_treatment constr
_refine_ls_matrix_type full
_refine_ls_number_parameters 201
_refine_ls_number_reflns 8248
_refine_ls_number_restraints 1
_refine_ls_restrained_S_all 1.031
_refine_ls_R_factor_all 0.0757
_refine_ls_R_factor_gt 0.0478
_refine_ls_shift/su_max 0.001
_refine_ls_shift/su_mean 0.000
_refine_ls_structure_factor_coef Fsqd
_refine_ls_weighting_details 'calc w=1/[\s^2^(Fo^2^)+(0.0623P)^2^+0.4620P] where P=(Fo^2^+2Fc^2^)/3'
_refine_ls_weighting_scheme calc
_refine_ls_wR_factor_gt 0.1147
_refine_ls_wR_factor_ref 0.1283
_reflns_number_gt 5858
_reflns_number_total 8248
_reflns_threshold_expression >2sigma(I)
_cod_data_source_file c2cc36009h.txt
_cod_data_source_block kim2
_cod_original_sg_symbol_H-M C2/c
_cod_database_code 7108573

loop_
_symmetry_equiv_pos_as_xyz
'x, y, z'
'-x, y, -z+1/2'
'x+1/2, y+1/2, z'
'-x+1/2, y+1/2, -z+1/2'
'-x, -y, -z'
'x, -y, z-1/2'
'-x+1/2, -y+1/2, -z'
'x+1/2, -y+1/2, z-1/2'

loop_
_atom_site_label
_atom_site_type_symbol
_atom_site_fract_x
_atom_site_fract_y
_atom_site_fract_z
_atom_site_U_iso_or_equiv
_atom_site_adp_type
_atom_site_occupancy
_atom_site_symmetry_multiplicity
_atom_site_calc_flag
_atom_site_refinement_flags
C1 C 0.18427(4) 0.27345(10) 0.84381(9) 0.01760(17) Uani 1 1 d .
H1 H 0.2026 0.2688 0.7930 0.021 Uiso 1 1 calc R
C2 C 0.19926(4) 0.37130(10) 0.93068(9) 0.01872(18) Uani 1 1 d .
H2 H 0.2274 0.4330 0.9391 0.022 Uiso 1 1 calc R
C3 C 0.17241(4) 0.37685(9) 1.00427(9) 0.01732(17) Uani 1 1 d .
C4 C 0.13084(4) 0.28750(10) 0.99341(10) 0.01991(18) Uani 1 1 d .
H4 H 0.1128 0.2928 1.0447 0.024 Uiso 1 1 calc R
C5 C 0.11630(4) 0.19069(10) 0.90626(9) 0.01867(18) Uani 1 1 d .
H5 H 0.0880 0.1295 0.8981 0.022 Uiso 1 1 calc R
C6 C 0.14282(4) 0.18198(9) 0.82987(8) 0.01483(16) Uani 1 1 d .
C7 C 0.12682(4) 0.08033(9) 0.73505(8) 0.01484(15) Uani 1 1 d .
C8 C 0.01982(4) -0.13923(11) 0.60671(11) 0.0257(2) Uani 1 1 d .
H8A H 0.0227 -0.1869 0.6776 0.039 Uiso 1 1 calc R
H8B H 0.0094 -0.2018 0.5408 0.039 Uiso 1 1 calc R
H8C H -0.0079 -0.0693 0.5882 0.039 Uiso 1 1 calc R
C9 C 0.15758(4) 0.06846(9) 0.65791(9) 0.01617(16) Uani 1 1 d .
H9A H 0.1547 -0.0238 0.6280 0.019 Uiso 1 1 calc R
H9B H 0.1966 0.0885 0.7045 0.019 Uiso 1 1 calc R
C10 C 0.13412(4) 0.16561(9) 0.55439(9) 0.01605(16) Uani 1 1 d .
H10A H 0.0966 0.1380 0.5026 0.019 Uiso 1 1 calc R
H10B H 0.1323 0.2558 0.5846 0.019 Uiso 1 1 calc R
C11 C 0.16815(4) 0.17053(9) 0.48375(8) 0.01521(16) Uani 1 1 d .
C12 C 0.15041(4) 0.25901(9) 0.38161(9) 0.01568(16) Uani 1 1 d U
C14 C 0.10404(4) 0.34975(9) 0.33498(9) 0.01636(16) Uani 1 1 d .
C15 C 0.05872(4) 0.50689(11) 0.18452(11) 0.0249(2) Uani 1 1 d .
H15A H 0.0231 0.4649 0.1646 0.037 Uiso 1 1 calc R
H15B H 0.0603 0.5437 0.1132 0.037 Uiso 1 1 calc R
H15C H 0.0639 0.5786 0.2414 0.037 Uiso 1 1 calc R
Cl1 Cl 0.191686(11) 0.49618(2) 1.11570(2) 0.02203(6) Uani 1 1 d .
N1 N 0.08417(3) 0.01064(8) 0.72096(8) 0.01776(15) Uani 1 1 d .
N2 N 0.18220(3) 0.25008(8) 0.32221(8) 0.01711(15) Uani 1 1 d U
N3 N 0.21063(4) 0.23505(10) 0.27835(9) 0.02336(18) Uani 1 1 d .
O1 O 0.07134(3) -0.08035(7) 0.62660(7) 0.02206(15) Uani 1 1 d .
O2 O 0.20944(3) 0.10346(8) 0.50907(7) 0.02310(16) Uani 1 1 d .
O3 O 0.07216(3) 0.36893(8) 0.37957(7) 0.02228(15) Uani 1 1 d .
O4 O 0.10138(3) 0.40839(7) 0.23542(7) 0.02011(14) Uani 1 1 d .

loop_
_atom_site_aniso_label
_atom_site_aniso_U_11
_atom_site_aniso_U_22
_atom_site_aniso_U_33
_atom_site_aniso_U_23
_atom_site_aniso_U_13
_atom_site_aniso_U_12
C1 0.0175(4) 0.0190(4) 0.0184(4) 0.0005(3) 0.0094(3) -0.0027(3)
C2 0.0179(4) 0.0192(4) 0.0191(5) 0.0006(3) 0.0076(3) -0.0042(3)
C3 0.0202(4) 0.0154(4) 0.0149(4) 0.0011(3) 0.0058(3) 0.0000(3)
C4 0.0237(4) 0.0218(4) 0.0178(4) -0.0002(3) 0.0120(4) -0.0038(3)
C5 0.0211(4) 0.0196(4) 0.0180(4) -0.0001(3) 0.0108(3) -0.0046(3)
C6 0.0155(3) 0.0150(3) 0.0144(4) 0.0027(3) 0.0065(3) 0.0000(3)
C7 0.0151(3) 0.0146(3) 0.0150(4) 0.0027(3) 0.0064(3) 0.0004(3)
C8 0.0186(4) 0.0246(5) 0.0300(6) -0.0033(4) 0.0060(4) -0.0064(4)
C9 0.0164(4) 0.0162(4) 0.0171(4) 0.0019(3) 0.0082(3) 0.0015(3)
C10 0.0147(3) 0.0189(4) 0.0160(4) 0.0029(3) 0.0077(3) 0.0018(3)
C11 0.0148(3) 0.0164(4) 0.0147(4) -0.0006(3) 0.0063(3) -0.0001(3)
C12 0.0149(3) 0.0188(4) 0.0144(4) -0.0002(3) 0.0071(3) 0.0002(3)
C14 0.0144(3) 0.0174(4) 0.0154(4) 0.0004(3) 0.0042(3) -0.0007(3)
C15 0.0221(4) 0.0233(5) 0.0251(5) 0.0085(4) 0.0056(4) 0.0027(4)
Cl1 0.02822(12) 0.01821(10) 0.01802(12) -0.00178(8) 0.00779(9) -0.00214(8)
N1 0.0181(3) 0.0182(3) 0.0168(4) -0.0012(3) 0.0070(3) -0.0028(3)
N2 0.0180(3) 0.0181(3) 0.0155(4) 0.0003(3) 0.0070(3) -0.0001(3)
N3 0.0250(4) 0.0271(4) 0.0218(4) 0.0032(3) 0.0135(4) 0.0035(3)
O1 0.0209(3) 0.0237(3) 0.0217(4) -0.0067(3) 0.0088(3) -0.0073(3)
O2 0.0215(3) 0.0262(4) 0.0246(4) 0.0060(3) 0.0125(3) 0.0099(3)
O3 0.0174(3) 0.0286(4) 0.0227(4) 0.0050(3) 0.0101(3) 0.0057(3)
O4 0.0195(3) 0.0226(3) 0.0175(3) 0.0055(3) 0.0068(3) 0.0018(3)

loop_
_atom_type_symbol
_atom_type_description
_atom_type_scat_dispersion_real
_atom_type_scat_dispersion_imag
_atom_type_scat_source
C C 0.0033 0.0016 'International Tables Vol C Tables 4.2.6.8 and 6.1.1.4'
H H 0.0000 0.0000 'International Tables Vol C Tables 4.2.6.8 and 6.1.1.4'
N N 0.0061 0.0033 'International Tables Vol C Tables 4.2.6.8 and 6.1.1.4'
O O 0.0106 0.0060 'International Tables Vol C Tables 4.2.6.8 and 6.1.1.4'
Cl Cl 0.1484 0.1585 'International Tables Vol C Tables 4.2.6.8 and 6.1.1.4'

loop_
_geom_angle_atom_site_label_1
_geom_angle_atom_site_label_2
_geom_angle_atom_site_label_3
_geom_angle
C2 C1 C6 121.41(9)
C2 C1 H1 119.3
C6 C1 H1 119.3
C3 C2 C1 118.75(9)
C3 C2 H2 120.6
C1 C2 H2 120.6
C2 C3 C4 121.69(9)
C2 C3 Cl1 119.40(7)
C4 C3 Cl1 118.90(8)
C5 C4 C3 118.88(9)
C5 C4 H4 120.6
C3 C4 H4 120.6
C4 C5 C6 120.97(9)
C4 C5 H5 119.5
C6 C5 H5 119.5
C1 C6 C5 118.30(9)
C1 C6 C7 120.39(9)
C5 C6 C7 121.30(8)
N1 C7 C6 115.56(9)
N1 C7 C9 123.94(9)
C6 C7 C9 120.40(8)
O1 C8 H8A 109.5
O1 C8 H8B 109.5
H8A C8 H8B 109.5
O1 C8 H8C 109.5
H8A C8 H8C 109.5
H8B C8 H8C 109.5
C7 C9 C10 110.05(7)
C7 C9 H9A 109.7
C10 C9 H9A 109.7
C7 C9 H9B 109.7
C10 C9 H9B 109.7
H9A C9 H9B 108.2
C11 C10 C9 111.96(7)
C11 C10 H10A 109.2
C9 C10 H10A 109.2
C11 C10 H10B 109.2
C9 C10 H10B 109.2
H10A C10 H10B 107.9
O2 C11 C12 119.75(9)
O2 C11 C10 122.30(9)
C12 C11 C10 117.95(8)
N2 C12 C14 117.05(8)
N2 C12 C11 112.64(8)
C14 C12 C11 130.29(9)
O3 C14 O4 124.86(9)
O3 C14 C12 124.43(9)
O4 C14 C12 110.70(8)
O4 C15 H15A 109.5
O4 C15 H15B 109.5
H15A C15 H15B 109.5
O4 C15 H15C 109.5
H15A C15 H15C 109.5
H15B C15 H15C 109.5
C7 N1 O1 111.26(8)
N3 N2 C12 174.76(10)
N1 O1 C8 107.41(8)
C14 O4 C15 115.76(8)

loop_
_geom_bond_atom_site_label_1
_geom_bond_atom_site_label_2
_geom_bond_distance
C1 C2 1.3943(14)
C1 C6 1.3993(13)
C1 H1 0.9500
C2 C3 1.3820(15)
C2 H2 0.9500
C3 C4 1.3962(14)
C3 Cl1 1.7452(10)
C4 C5 1.3896(14)
C4 H4 0.9500
C5 C6 1.4075(14)
C5 H5 0.9500
C6 C7 1.4861(13)
C7 N1 1.2928(12)
C7 C9 1.5087(14)
C8 O1 1.4315(13)
C8 H8A 0.9800
C8 H8B 0.9800
C8 H8C 0.9800
C9 C10 1.5327(13)
C9 H9A 0.9900
C9 H9B 0.9900
C10 C11 1.5089(13)
C10 H10A 0.9900
C10 H10B 0.9900
C11 O2 1.2243(11)
C11 C12 1.4634(13)
C12 N2 1.3443(12)
C12 C14 1.4592(13)
C14 O3 1.2133(12)
C14 O4 1.3495(12)
C15 O4 1.4495(13)
C15 H15A 0.9800
C15 H15B 0.9800
C15 H15C 0.9800
N1 O1 1.4164(11)
N2 N3 1.1178(12)
